data_4501961
loop_
_publ_author_name
'Xu, Hai-Bing'
'Li, Jia'
'Zhang, Li-Yi'
'Huang, Xin'
'Li, Bing'
'Chen, Zhong-Ning'

_publ_section_title
;
 Structures and Photophysical Properties of Homo- and Heteronuclear
 Lanthanide(III) Complexes with Bridging 2-Methyl-8-hydroxylquinoline
 (HMq) in the \m-Phenol Mode
;
_journal_issue 9
_journal_name_full 'Crystal Growth &amp; Design'
_journal_page_first 4101
_journal_paper_doi 10.1021/cg100778w
_journal_volume 10
_journal_year 2010
_chemical_formula_sum 'C54 H34 Eu2 F24 N4 O14'
_chemical_formula_weight 1722.77
_chemical_name_systematic
; 
 ? 
;
_space_group_IT_number 1
_symmetry_cell_setting triclinic
_symmetry_space_group_name_Hall 'P 1'
_symmetry_space_group_name_H-M 'P 1'
_atom_sites_solution_hydrogens geom
_atom_sites_solution_primary direct
_atom_sites_solution_secondary difmap
_audit_creation_method SHELXL-97
_cell_angle_alpha 63.912(7)
_cell_angle_beta 66.895(7)
_cell_angle_gamma 81.286(9)
_cell_formula_units_Z 1
_cell_length_a 10.901(3)
_cell_length_b 13.091(3)
_cell_length_c 13.635(2)
_cell_measurement_reflns_used 5300
_cell_measurement_temperature 298(2)
_cell_measurement_theta_max 27.4778
_cell_measurement_theta_min 2.0319
_cell_volume 1606.8(6)
_computing_cell_refinement 'CrystalClear (Rigaku Inc., 2007)'
_computing_data_collection 'CrystalClear (Rigaku Inc., 2007)'
_computing_data_reduction 'CrystalClear (Rigaku Inc., 2007)'
_computing_molecular_graphics 'Bruker SHELXTL'
_computing_publication_material 'Bruker SHELXTL'
_computing_structure_refinement 'SHELXL-97 (Sheldrick, 1997)'
_computing_structure_solution 'SHELXS-97 (Sheldrick, 1990)'
_diffrn_ambient_temperature 298(2)
_diffrn_detector_area_resol_mean 28.5714
_diffrn_measured_fraction_theta_full 0.971
_diffrn_measured_fraction_theta_max 0.971
_diffrn_measurement_device_type CCD
_diffrn_measurement_method CCD_Profile_fitting
_diffrn_radiation_monochromator 'Graphite Monochromator'
_diffrn_radiation_source 'sealed tube'
_diffrn_radiation_type MoK\a
_diffrn_radiation_wavelength 0.71073
_diffrn_reflns_av_R_equivalents 0.0314
_diffrn_reflns_av_sigmaI/netI 0.0361
_diffrn_reflns_limit_h_max 12
_diffrn_reflns_limit_h_min -12
_diffrn_reflns_limit_k_max 15
_diffrn_reflns_limit_k_min -15
_diffrn_reflns_limit_l_max 16
_diffrn_reflns_limit_l_min -14
_diffrn_reflns_number 10585
_diffrn_reflns_theta_full 25.00
_diffrn_reflns_theta_max 25.00
_diffrn_reflns_theta_min 2.03
_diffrn_standards_number 7174
_exptl_absorpt_coefficient_mu 2.067
_exptl_absorpt_correction_T_max 0.8200
_exptl_absorpt_correction_T_min 0.7895
_exptl_absorpt_correction_type multi-scan
_exptl_crystal_colour orange
_exptl_crystal_density_diffrn 1.780
_exptl_crystal_density_method 'not measured'
_exptl_crystal_description prism
_exptl_crystal_F_000 840
_exptl_crystal_size_max 0.60
_exptl_crystal_size_mid 0.35
_exptl_crystal_size_min 0.30
_refine_diff_density_max 1.591
_refine_diff_density_min -1.136
_refine_diff_density_rms 0.214
_refine_ls_abs_structure_details 'Flack H D (1983), Acta Cryst. A39, 876-881'
_refine_ls_abs_structure_Flack 0.47(2)
_refine_ls_extinction_coef 0.0096(9)
_refine_ls_extinction_expression Fc^*^=kFc[1+0.001xFc^2^\l^3^/sin(2\q)]^-1/4^
_refine_ls_extinction_method SHELXL
_refine_ls_goodness_of_fit_ref 1.128
_refine_ls_hydrogen_treatment constr
_refine_ls_matrix_type full
_refine_ls_number_parameters 824
_refine_ls_number_reflns 7456
_refine_ls_number_restraints 788
_refine_ls_restrained_S_all 1.115
_refine_ls_R_factor_all 0.0450
_refine_ls_R_factor_gt 0.0439
_refine_ls_shift/su_max 0.062
_refine_ls_shift/su_mean 0.025
_refine_ls_structure_factor_coef Fsqd
_refine_ls_weighting_details 'calc w=1/[\s^2^(Fo^2^)+(0.0785P)^2^+1.0154P] where P=(Fo^2^+2Fc^2^)/3'
_refine_ls_weighting_scheme calc
_refine_ls_wR_factor_gt 0.1152
_refine_ls_wR_factor_ref 0.1189
_reflns_number_gt 7277
_reflns_number_total 7456
_reflns_threshold_expression >2sigma(I)
_cod_data_source_file cg100778w_si_004.cif
_cod_data_source_block z
_cod_original_sg_symbol_H-M P1
_cod_database_code 4501961

loop_
_symmetry_equiv_pos_as_xyz
'x, y, z'

loop_
_atom_site_label
_atom_site_type_symbol
_atom_site_fract_x
_atom_site_fract_y
_atom_site_fract_z
_atom_site_U_iso_or_equiv
_atom_site_adp_type
_atom_site_occupancy
_atom_site_symmetry_multiplicity
_atom_site_calc_flag
_atom_site_refinement_flags
_atom_site_disorder_assembly
_atom_site_disorder_group
Eu1 Eu 0.46065(2) 0.63496(2) 0.37928(2) 0.03360(17) Uani 1 1 d . . .
Eu2 Eu 0.64529(2) 0.92907(2) 0.13409(2) 0.03357(17) Uani 1 1 d . . .
O1 O 0.3120(14) 0.5073(13) 0.3877(12) 0.052(3) Uani 1 1 d . . .
O2 O 0.2342(11) 0.6654(10) 0.4837(10) 0.039(3) Uani 1 1 d . . .
O3 O 0.5999(13) 0.4795(10) 0.3738(12) 0.053(3) Uani 1 1 d . . .
O4 O 0.3977(15) 0.4819(10) 0.5710(12) 0.057(3) Uani 1 1 d . . .
O5 O 0.7099(13) 1.0796(13) -0.0628(11) 0.054(3) Uani 1 1 d . E .
O6 O 0.4981(14) 1.0833(11) 0.1374(12) 0.052(3) Uani 1 1 d . E .
O7 O 0.8767(15) 0.9014(12) 0.0244(13) 0.057(3) Uani 1 1 d . . .
O8 O 0.7857(14) 1.0576(12) 0.1290(13) 0.051(3) Uani 1 1 d . . .
O9 O 0.6720(11) 0.7325(10) 0.2441(9) 0.037(3) Uani 1 1 d . . .
O10 O 0.4311(10) 0.8352(9) 0.2701(9) 0.031(2) Uani 1 1 d . . .
O11 O 0.5053(12) 0.6522(9) 0.1793(11) 0.051(3) Uani 1 1 d . . .
O12 O 0.6047(10) 0.9062(9) 0.3382(9) 0.039(2) Uani 1 1 d . . .
O13 O 0.5874(14) 0.8616(11) 0.0284(11) 0.051(3) Uani 1 1 d . . .
O14 O 0.5122(15) 0.7000(12) 0.4876(11) 0.052(3) Uani 1 1 d . . .
N1 N 0.7858(15) 0.6117(12) 0.1146(12) 0.046(3) Uani 1 1 d U . .
N2 N 0.3064(12) 0.9537(12) 0.3988(12) 0.039(3) Uani 1 1 d U . .
N3 N 0.7152(19) 0.9486(18) -0.5255(16) 0.067(5) Uani 1 1 d U . .
N4 N 0.4014(19) 0.6094(18) 1.0385(16) 0.074(5) Uani 1 1 d U . .
C2 C 0.0136(13) 0.6388(11) 0.6237(12) 0.065(4) Uani 1 1 d DU . .
C4 C 0.3357(14) 0.3180(11) 0.7482(12) 0.070(3) Uani 1 1 d DU . .
C8 C 0.9344(15) 1.2078(12) 0.0582(14) 0.083(5) Uani 1 1 d DU . .
C11 C 0.8624(17) 0.6259(13) 0.1728(14) 0.038(4) Uani 1 1 d U . .
C12 C 0.7949(13) 0.6848(13) 0.2432(13) 0.036(4) Uani 1 1 d U . .
C13 C 0.8549(16) 0.6961(16) 0.3096(16) 0.047(4) Uani 1 1 d U . .
H13A H 0.8137 0.7311 0.3633 0.057 Uiso 1 1 d R . .
C14 C 0.987(2) 0.6651(19) 0.293(2) 0.065(5) Uani 1 1 d U . .
H14A H 1.0351 0.6802 0.3311 0.078 Uiso 1 1 d R . .
C15 C 1.058(2) 0.605(2) 0.226(2) 0.066(5) Uani 1 1 d U . .
H15A H 1.1430 0.5723 0.2266 0.079 Uiso 1 1 d R . .
C16 C 0.981(2) 0.584(2) 0.160(2) 0.063(6) Uani 1 1 d U . .
C17 C 1.040(2) 0.5292(16) 0.0816(18) 0.056(4) Uani 1 1 d U . .
H17A H 1.1260 0.4959 0.0745 0.068 Uiso 1 1 d R . .
C18 C 0.972(2) 0.5186(18) 0.021(2) 0.067(5) Uani 1 1 d U . .
H18A H 1.0109 0.4769 -0.0267 0.081 Uiso 1 1 d R . .
C19 C 0.8501(17) 0.5531(13) 0.0421(15) 0.045(4) Uani 1 1 d U . .
C20 C 0.764(2) 0.5391(16) -0.014(2) 0.079(6) Uani 1 1 d U . .
H20A H 0.6808 0.5765 0.0070 0.118 Uiso 1 1 calc R . .
H20B H 0.7462 0.4596 0.0134 0.118 Uiso 1 1 calc R . .
H20C H 0.8083 0.5722 -0.0976 0.118 Uiso 1 1 calc R . .
C21 C 0.2486(16) 0.9340(14) 0.3434(16) 0.043(4) Uani 1 1 d U . .
C22 C 0.3145(18) 0.8740(14) 0.2701(14) 0.045(5) Uani 1 1 d U . .
C23 C 0.236(2) 0.8613(16) 0.2131(17) 0.057(5) Uani 1 1 d U . .
H23A H 0.2821 0.8220 0.1641 0.068 Uiso 1 1 d R . .
C24 C 0.116(2) 0.914(2) 0.216(2) 0.073(6) Uani 1 1 d U . .
H24A H 0.0763 0.9067 0.1681 0.087 Uiso 1 1 d R . .
C25 C 0.056(2) 0.9623(19) 0.292(2) 0.074(6) Uani 1 1 d U . .
H25A H -0.0344 0.9874 0.3036 0.089 Uiso 1 1 d R . .
C26 C 0.1110(18) 0.9744(12) 0.3533(16) 0.044(4) Uani 1 1 d U . .
C27 C 0.059(2) 1.028(2) 0.422(2) 0.080(7) Uani 1 1 d U . .
H27A H -0.0320 1.0520 0.4365 0.096 Uiso 1 1 d R . .
C28 C 0.1247(19) 1.0453(17) 0.4810(18) 0.065(5) Uani 1 1 d U . .
H28A H 0.0829 1.0745 0.5396 0.078 Uiso 1 1 d R . .
C29 C 0.2648(19) 1.0013(17) 0.4685(18) 0.059(5) Uani 1 1 d U . .
C30 C 0.347(2) 1.020(2) 0.5240(18) 0.085(7) Uani 1 1 d U . .
H30A H 0.2975 1.0619 0.5696 0.127 Uiso 1 1 calc R . .
H30B H 0.4270 1.0631 0.4641 0.127 Uiso 1 1 calc R . .
H30C H 0.3712 0.9483 0.5741 0.127 Uiso 1 1 calc R . .
C31 C 0.6173(14) 0.8868(10) -0.0833(11) 0.027(3) Uani 1 1 d U . .
C32 C 0.521(2) 0.9127(19) -0.1343(18) 0.072(5) Uani 1 1 d U . .
H32A H 0.4332 0.9244 -0.0866 0.087 Uiso 1 1 d R . .
C33 C 0.5469(19) 0.9446(19) -0.2506(16) 0.063(6) Uani 1 1 d U . .
H33A H 0.4757 0.9612 -0.2798 0.075 Uiso 1 1 d R . .
C34 C 0.668(2) 0.9241(16) -0.3159(15) 0.045(4) Uani 1 1 d U . .
C35 C 0.771(2) 0.8779(19) -0.2657(19) 0.059(5) Uani 1 1 d U . .
H35A H 0.8554 0.8606 -0.3134 0.071 Uiso 1 1 d R . .
C36 C 0.741(2) 0.8641(18) -0.1518(16) 0.059(5) Uani 1 1 d U . .
H36A H 0.8102 0.8317 -0.1215 0.071 Uiso 1 1 d R . .
C37 C 0.682(2) 0.9417(19) -0.4225(19) 0.058(5) Uani 1 1 d U . .
C38 C 0.489(2) 0.6832(17) 0.5985(18) 0.058(5) Uani 1 1 d U . .
C39 C 0.3666(16) 0.7013(15) 0.6720(15) 0.052(4) Uani 1 1 d U . .
H39A H 0.2998 0.7317 0.6377 0.063 Uiso 1 1 d R . .
C40 C 0.3454(19) 0.6772(18) 0.7839(15) 0.052(4) Uani 1 1 d U . .
H40A H 0.2554 0.6823 0.8333 0.062 Uiso 1 1 d R . .
C41 C 0.441(2) 0.6440(17) 0.8273(15) 0.048(5) Uani 1 1 d U . .
C42 C 0.564(2) 0.619(2) 0.750(2) 0.078(7) Uani 1 1 d U . .
H42A H 0.6272 0.5797 0.7865 0.093 Uiso 1 1 d R . .
C43 C 0.5886(17) 0.6261(16) 0.6458(15) 0.049(4) Uani 1 1 d U . .
H43A H 0.6716 0.6023 0.6024 0.059 Uiso 1 1 d R . .
C44 C 0.410(2) 0.6287(19) 0.9504(16) 0.047(4) Uani 1 1 d U . .
C51 C 0.1114(17) 0.5098(18) 0.5385(17) 0.059(5) Uani 1 1 d . . .
H51A H 0.0356 0.4620 0.5989 0.071 Uiso 1 1 d R B .
C52 C 0.5123(14) 0.3210(12) 0.5544(12) 0.058(2) Uani 1 1 d DU . .
H52A H 0.5137 0.2394 0.5914 0.070 Uiso 1 1 d R D .
C53 C 0.5721(16) 1.2390(13) -0.0545(13) 0.064(2) Uani 1 1 d U E .
H53A H 0.5532 1.3158 -0.0992 0.077 Uiso 1 1 d R . .
C54 C 0.9962(19) 1.0673(16) -0.0214(17) 0.051(4) Uani 1 1 d . . .
H54A H 1.0837 1.1022 -0.0605 0.062 Uiso 1 1 d R G .
C101 C 0.2034(17) 0.4659(12) 0.4535(15) 0.049(3) Uani 1 1 d DU A .
C102 C 0.1278(16) 0.5972(16) 0.5416(16) 0.049(3) Uani 1 1 d DU B .
C103 C 0.6123(14) 0.3771(12) 0.4507(12) 0.058(2) Uani 1 1 d DU C .
C104 C 0.4192(18) 0.3857(13) 0.6182(13) 0.058(2) Uani 1 1 d DU D .
C105 C 0.6729(18) 1.1877(14) -0.1011(13) 0.064(2) Uani 1 1 d DU . .
C106 C 0.5064(15) 1.1851(13) 0.0796(13) 0.064(2) Uani 1 1 d DU . .
C107 C 0.9726(18) 0.9592(17) -0.0288(17) 0.052(3) Uani 1 1 d DU F .
C108 C 0.9020(19) 1.1017(13) 0.0516(16) 0.052(3) Uani 1 1 d DU G .
C1 C 0.1695(19) 0.3554(15) 0.4574(16) 0.065(4) Uani 0.253(12) 1 d PDU A 1
F1 F 0.122(3) 0.358(2) 0.379(3) 0.092(2) Uani 0.253(12) 1 d PDU A 1
F2 F 0.289(2) 0.297(3) 0.430(3) 0.092(2) Uani 0.253(12) 1 d PDU A 1
F3 F 0.092(3) 0.278(2) 0.561(2) 0.092(2) Uani 0.253(12) 1 d PDU A 1
C1A C 0.166(2) 0.3559(16) 0.4618(19) 0.065(4) Uani 0.747(12) 1 d PDU A 2
F1A F 0.0325(12) 0.3470(11) 0.4932(14) 0.092(2) Uani 0.747(12) 1 d PDU A 2
F2A F 0.2117(15) 0.3578(12) 0.3530(11) 0.092(2) Uani 0.747(12) 1 d PDU A 2
F3A F 0.2020(15) 0.2722(10) 0.5389(14) 0.092(2) Uani 0.747(12) 1 d PDU A 2
F4 F -0.0872(18) 0.6803(18) 0.5883(18) 0.092(2) Uani 0.492(13) 1 d PDU B 1
F5 F 0.050(2) 0.7263(15) 0.638(2) 0.092(2) Uani 0.492(13) 1 d PDU B 1
F6 F -0.0329(19) 0.5558(12) 0.7323(13) 0.092(2) Uani 0.492(13) 1 d PDU B 1
F4A F 0.0422(17) 0.646(2) 0.7078(17) 0.092(2) Uani 0.508(13) 1 d PDU B 2
F5A F -0.0929(17) 0.5729(15) 0.6724(18) 0.092(2) Uani 0.508(13) 1 d PDU B 2
F6A F -0.0204(19) 0.7456(12) 0.5639(15) 0.092(2) Uani 0.508(13) 1 d PDU B 2
C3 C 0.7332(19) 0.3140(15) 0.4031(18) 0.070(3) Uani 0.576(12) 1 d PDU C 1
F7 F 0.743(2) 0.3292(18) 0.2931(18) 0.117(4) Uani 0.576(12) 1 d PDU C 1
F8 F 0.742(2) 0.2033(13) 0.458(2) 0.117(4) Uani 0.576(12) 1 d PDU C 1
F9 F 0.8414(17) 0.3657(13) 0.3834(18) 0.117(4) Uani 0.576(12) 1 d PDU C 1
C3A C 0.701(2) 0.298(2) 0.400(2) 0.070(3) Uani 0.424(12) 1 d PDU C 2
F7A F 0.797(3) 0.348(2) 0.293(2) 0.117(4) Uani 0.424(12) 1 d PDU C 2
F8A F 0.642(2) 0.220(2) 0.391(3) 0.117(4) Uani 0.424(12) 1 d PDU C 2
F9A F 0.765(3) 0.238(2) 0.473(2) 0.117(4) Uani 0.424(12) 1 d PDU C 2
F10 F 0.2069(16) 0.3264(19) 0.7634(17) 0.099(3) Uani 0.612(16) 1 d PDU D 1
F11 F 0.355(2) 0.2063(11) 0.8008(15) 0.099(3) Uani 0.612(16) 1 d PDU D 1
F12 F 0.366(2) 0.3702(15) 0.8007(15) 0.099(3) Uani 0.612(16) 1 d PDU D 1
F10A F 0.257(3) 0.242(2) 0.758(2) 0.099(3) Uani 0.388(16) 1 d PDU D 2
F11A F 0.409(2) 0.251(2) 0.813(2) 0.099(3) Uani 0.388(16) 1 d PDU D 2
F12A F 0.262(3) 0.3842(16) 0.796(2) 0.099(3) Uani 0.388(16) 1 d PDU D 2
C5 C 0.7639(18) 1.2494(15) -0.2293(16) 0.089(4) Uani 0.336(16) 1 d PDU E 1
F13 F 0.720(3) 1.244(3) -0.306(2) 0.095(2) Uani 0.336(16) 1 d PDU E 1
F14 F 0.783(3) 1.3590(17) -0.258(2) 0.095(2) Uani 0.336(16) 1 d PDU E 1
F15 F 0.887(2) 1.202(2) -0.256(3) 0.095(2) Uani 0.336(16) 1 d PDU E 1
C5A C 0.750(3) 1.258(2) -0.2260(19) 0.089(4) Uani 0.664(16) 1 d PDU E 2
F13A F 0.7027(16) 1.3479(13) -0.2791(13) 0.095(2) Uani 0.664(16) 1 d PDU E 2
F14A F 0.8816(16) 1.2751(17) -0.2374(13) 0.095(2) Uani 0.664(16) 1 d PDU E 2
F15A F 0.789(2) 1.1968(13) -0.2989(13) 0.095(2) Uani 0.664(16) 1 d PDU E 2
C6 C 0.4043(18) 1.2552(14) 0.1327(16) 0.089(4) Uani 0.458(15) 1 d PDU E 1
F16 F 0.427(3) 1.3666(12) 0.084(2) 0.120(4) Uani 0.458(15) 1 d PDU E 1
F17 F 0.281(2) 1.2404(18) 0.142(3) 0.120(4) Uani 0.458(15) 1 d PDU E 1
F18 F 0.407(3) 1.2146(17) 0.2419(17) 0.120(4) Uani 0.458(15) 1 d PDU E 1
C6A C 0.419(4) 1.262(2) 0.131(3) 0.089(4) Uani 0.542(15) 1 d PDU E 2
F16A F 0.394(3) 1.3531(14) 0.0457(16) 0.120(4) Uani 0.542(15) 1 d PDU E 2
F17A F 0.2862(18) 1.2048(15) 0.202(2) 0.120(4) Uani 0.542(15) 1 d PDU E 2
F18A F 0.455(2) 1.2770(16) 0.1957(19) 0.120(4) Uani 0.542(15) 1 d PDU E 2
C7 C 1.0890(16) 0.9219(14) -0.1107(15) 0.083(5) Uani 0.605(11) 1 d PDU F 1
F19 F 1.0568(14) 0.8644(15) -0.1521(15) 0.0745(19) Uani 0.605(11) 1 d PDU F 1
F20 F 1.1592(14) 0.8389(13) -0.0370(11) 0.0745(19) Uani 0.605(11) 1 d PDU F 1
F21 F 1.1864(14) 0.9965(12) -0.1906(13) 0.0745(19) Uani 0.605(11) 1 d PDU F 1
C7A C 1.077(4) 0.912(4) -0.110(4) 0.083(5) Uani 0.395(11) 1 d PDU F 2
F19A F 1.0559(17) 0.9773(17) -0.2174(15) 0.0745(19) Uani 0.395(11) 1 d PDU F 2
F20A F 1.0733(19) 0.8162(13) -0.0930(18) 0.0745(19) Uani 0.395(11) 1 d PDU F 2
F21A F 1.2107(15) 0.9547(19) -0.150(2) 0.0745(19) Uani 0.395(11) 1 d PDU F 2
F22 F 0.8451(17) 1.2915(11) 0.0367(17) 0.084(2) Uani 0.535(14) 1 d PDU G 1
F23 F 0.9039(19) 1.1794(12) 0.1791(12) 0.084(2) Uani 0.535(14) 1 d PDU G 1
F24 F 1.0514(14) 1.2533(13) 0.0094(16) 0.084(2) Uani 0.535(14) 1 d PDU G 1
F22A F 1.0621(17) 1.2016(17) 0.056(2) 0.084(2) Uani 0.465(14) 1 d PDU G 2
F23A F 0.8563(19) 1.2365(15) 0.1375(16) 0.084(2) Uani 0.465(14) 1 d PDU G 2
F24A F 0.951(2) 1.3019(14) -0.0496(14) 0.084(2) Uani 0.465(14) 1 d PDU G 2

loop_
_atom_site_aniso_label
_atom_site_aniso_U_11
_atom_site_aniso_U_22
_atom_site_aniso_U_33
_atom_site_aniso_U_23
_atom_site_aniso_U_13
_atom_site_aniso_U_12
Eu1 0.0329(4) 0.0380(3) 0.0246(3) -0.0129(3) -0.0027(3) -0.0071(3)
Eu2 0.0329(3) 0.0378(3) 0.0251(3) -0.0131(3) -0.0032(3) -0.0066(3)
O1 0.042(7) 0.063(8) 0.042(8) -0.028(7) 0.006(6) -0.014(6)
O2 0.025(5) 0.043(6) 0.033(6) -0.015(5) 0.007(4) -0.003(4)
O3 0.049(7) 0.035(6) 0.053(8) -0.016(5) 0.002(6) 0.001(5)
O4 0.076(9) 0.036(6) 0.040(7) -0.002(5) -0.016(6) -0.004(5)
O5 0.042(7) 0.079(9) 0.029(6) -0.023(6) 0.005(5) -0.012(6)
O6 0.047(7) 0.046(7) 0.040(7) -0.005(5) -0.008(5) 0.000(5)
O7 0.058(8) 0.061(8) 0.058(9) -0.035(7) -0.013(7) -0.004(6)
O8 0.053(8) 0.052(7) 0.054(9) -0.032(7) -0.010(6) -0.016(6)
O9 0.031(6) 0.051(6) 0.029(6) -0.022(5) 0.000(4) -0.012(4)
O10 0.026(5) 0.037(5) 0.025(6) -0.011(4) -0.008(4) 0.003(4)
O11 0.067(8) 0.046(6) 0.045(6) -0.013(5) -0.022(6) -0.027(5)
O12 0.045(6) 0.051(6) 0.022(5) -0.024(4) -0.006(4) 0.009(4)
O13 0.055(8) 0.063(8) 0.037(7) -0.022(6) -0.011(6) -0.020(6)
O14 0.064(9) 0.068(9) 0.019(6) -0.014(6) -0.008(6) -0.017(6)
N1 0.061(8) 0.045(6) 0.033(7) -0.022(5) -0.014(6) 0.002(6)
N2 0.019(4) 0.048(6) 0.038(7) -0.020(5) 0.005(4) -0.002(4)
N3 0.073(10) 0.098(11) 0.042(9) -0.028(8) -0.032(8) -0.004(8)
N4 0.067(10) 0.104(12) 0.049(10) -0.039(9) 0.002(8) -0.037(9)
C2 0.055(7) 0.076(7) 0.058(6) -0.033(5) 0.000(5) -0.024(5)
C4 0.074(7) 0.065(6) 0.053(5) -0.014(5) -0.016(4) -0.001(5)
C8 0.070(9) 0.079(8) 0.092(10) -0.044(7) -0.007(7) -0.012(6)
C11 0.040(8) 0.044(7) 0.033(7) -0.015(6) -0.012(6) -0.012(6)
C12 0.016(6) 0.040(7) 0.037(8) 0.001(6) -0.013(5) 0.000(5)
C13 0.028(6) 0.072(9) 0.043(8) -0.018(6) -0.016(5) -0.015(5)
C14 0.059(10) 0.073(9) 0.078(11) -0.024(8) -0.047(9) -0.001(7)
C15 0.048(10) 0.088(11) 0.066(10) -0.034(9) -0.025(8) 0.004(8)
C16 0.039(9) 0.082(12) 0.069(11) -0.034(9) -0.018(8) 0.005(7)
C17 0.046(9) 0.056(8) 0.058(8) -0.035(7) -0.002(6) 0.013(6)
C18 0.064(10) 0.065(9) 0.081(11) -0.043(8) -0.019(8) -0.004(7)
C19 0.046(8) 0.043(6) 0.045(7) -0.036(6) 0.007(6) -0.004(5)
C20 0.076(13) 0.079(11) 0.091(14) -0.050(11) -0.017(10) -0.015(9)
C21 0.019(7) 0.035(7) 0.044(9) -0.001(6) 0.000(6) 0.004(6)
C22 0.063(10) 0.039(7) 0.027(8) -0.017(6) -0.001(6) -0.014(7)
C23 0.073(11) 0.062(9) 0.044(8) -0.026(7) -0.027(7) 0.002(8)
C24 0.063(11) 0.083(11) 0.067(11) -0.016(8) -0.036(9) 0.003(8)
C25 0.034(8) 0.073(10) 0.101(13) -0.009(9) -0.043(9) 0.001(7)
C26 0.035(7) 0.027(5) 0.052(8) -0.014(5) -0.002(6) 0.005(5)
C27 0.033(8) 0.068(10) 0.111(15) -0.022(9) -0.018(8) 0.002(7)
C28 0.048(9) 0.066(9) 0.056(9) -0.036(7) 0.013(6) 0.007(7)
C29 0.047(9) 0.060(9) 0.055(10) -0.020(7) -0.012(7) 0.012(7)
C30 0.076(13) 0.143(17) 0.074(12) -0.093(13) -0.024(10) 0.036(11)
C31 0.032(6) 0.025(5) 0.015(6) 0.001(4) -0.007(5) -0.007(4)
C32 0.045(8) 0.109(12) 0.045(8) -0.034(8) 0.004(6) -0.003(7)
C33 0.054(10) 0.109(11) 0.032(7) -0.016(7) -0.036(7) -0.001(7)
C34 0.047(9) 0.063(9) 0.032(8) -0.018(7) -0.021(7) -0.004(7)
C35 0.044(8) 0.081(10) 0.061(10) -0.041(9) -0.017(7) 0.010(7)
C36 0.069(10) 0.092(10) 0.047(9) -0.039(8) -0.040(8) -0.001(8)
C37 0.060(9) 0.062(8) 0.045(10) -0.027(7) -0.005(7) -0.007(7)
C38 0.073(11) 0.068(10) 0.038(9) -0.028(8) -0.011(8) -0.021(8)
C39 0.037(7) 0.065(8) 0.045(8) -0.023(7) -0.010(6) 0.018(6)
C40 0.050(9) 0.082(9) 0.030(7) -0.034(7) -0.015(6) 0.018(7)
C41 0.056(10) 0.050(9) 0.029(8) -0.018(7) 0.000(7) -0.009(7)
C42 0.039(9) 0.122(14) 0.053(11) -0.035(9) -0.002(7) 0.006(8)
C43 0.040(7) 0.081(8) 0.037(7) -0.034(6) -0.021(6) 0.018(5)
C44 0.045(8) 0.084(10) 0.021(7) -0.027(6) -0.011(5) -0.013(7)
C51 0.036(8) 0.064(10) 0.053(10) -0.026(8) 0.014(7) -0.012(7)
C52 0.067(5) 0.048(4) 0.047(4) -0.011(3) -0.019(3) 0.001(3)
C53 0.062(5) 0.053(5) 0.053(4) -0.002(3) -0.017(3) -0.007(3)
C54 0.053(9) 0.048(8) 0.061(10) -0.025(7) -0.016(7) -0.026(6)
C101 0.038(6) 0.053(6) 0.040(6) -0.009(5) -0.003(5) -0.015(5)
C102 0.038(6) 0.053(6) 0.040(6) -0.009(5) -0.003(5) -0.015(5)
C103 0.067(5) 0.048(4) 0.047(4) -0.011(3) -0.019(3) 0.001(3)
C104 0.067(5) 0.048(4) 0.047(4) -0.011(3) -0.019(3) 0.001(3)
C105 0.062(5) 0.053(5) 0.053(4) -0.002(3) -0.017(3) -0.007(3)
C106 0.062(5) 0.053(5) 0.053(4) -0.002(3) -0.017(3) -0.007(3)
C107 0.048(7) 0.058(7) 0.051(7) -0.028(5) -0.010(5) -0.010(5)
C108 0.048(7) 0.058(7) 0.051(7) -0.028(5) -0.010(5) -0.010(5)
C1 0.055(7) 0.076(7) 0.058(6) -0.033(5) 0.000(5) -0.024(5)
F1 0.091(5) 0.068(4) 0.117(6) -0.045(4) -0.023(4) -0.022(4)
F2 0.091(5) 0.068(4) 0.117(6) -0.045(4) -0.023(4) -0.022(4)
F3 0.091(5) 0.068(4) 0.117(6) -0.045(4) -0.023(4) -0.022(4)
C1A 0.055(7) 0.076(7) 0.058(6) -0.033(5) 0.000(5) -0.024(5)
F1A 0.091(5) 0.068(4) 0.117(6) -0.045(4) -0.023(4) -0.022(4)
F2A 0.091(5) 0.068(4) 0.117(6) -0.045(4) -0.023(4) -0.022(4)
F3A 0.091(5) 0.068(4) 0.117(6) -0.045(4) -0.023(4) -0.022(4)
F4 0.066(5) 0.111(5) 0.093(6) -0.061(5) -0.001(4) 0.003(4)
F5 0.066(5) 0.111(5) 0.093(6) -0.061(5) -0.001(4) 0.003(4)
F6 0.066(5) 0.111(5) 0.093(6) -0.061(5) -0.001(4) 0.003(4)
F4A 0.066(5) 0.111(5) 0.093(6) -0.061(5) -0.001(4) 0.003(4)
F5A 0.066(5) 0.111(5) 0.093(6) -0.061(5) -0.001(4) 0.003(4)
F6A 0.066(5) 0.111(5) 0.093(6) -0.061(5) -0.001(4) 0.003(4)
C3 0.074(7) 0.065(6) 0.053(5) -0.014(5) -0.016(4) -0.001(5)
F7 0.108(7) 0.077(5) 0.141(7) -0.054(5) -0.023(6) 0.035(5)
F8 0.108(7) 0.077(5) 0.141(7) -0.054(5) -0.023(6) 0.035(5)
F9 0.108(7) 0.077(5) 0.141(7) -0.054(5) -0.023(6) 0.035(5)
C3A 0.074(7) 0.065(6) 0.053(5) -0.014(5) -0.016(4) -0.001(5)
F7A 0.108(7) 0.077(5) 0.141(7) -0.054(5) -0.023(6) 0.035(5)
F8A 0.108(7) 0.077(5) 0.141(7) -0.054(5) -0.023(6) 0.035(5)
F9A 0.108(7) 0.077(5) 0.141(7) -0.054(5) -0.023(6) 0.035(5)
F10 0.105(6) 0.091(5) 0.056(4) 0.000(4) -0.010(4) -0.020(4)
F11 0.105(6) 0.091(5) 0.056(4) 0.000(4) -0.010(4) -0.020(4)
F12 0.105(6) 0.091(5) 0.056(4) 0.000(4) -0.010(4) -0.020(4)
F10A 0.105(6) 0.091(5) 0.056(4) 0.000(4) -0.010(4) -0.020(4)
F11A 0.105(6) 0.091(5) 0.056(4) 0.000(4) -0.010(4) -0.020(4)
F12A 0.105(6) 0.091(5) 0.056(4) 0.000(4) -0.010(4) -0.020(4)
C5 0.088(7) 0.062(6) 0.068(5) -0.003(4) -0.010(5) 0.006(5)
F13 0.097(6) 0.082(4) 0.053(4) 0.004(3) -0.003(4) -0.022(4)
F14 0.097(6) 0.082(4) 0.053(4) 0.004(3) -0.003(4) -0.022(4)
F15 0.097(6) 0.082(4) 0.053(4) 0.004(3) -0.003(4) -0.022(4)
C5A 0.088(7) 0.062(6) 0.068(5) -0.003(4) -0.010(5) 0.006(5)
F13A 0.097(6) 0.082(4) 0.053(4) 0.004(3) -0.003(4) -0.022(4)
F14A 0.097(6) 0.082(4) 0.053(4) 0.004(3) -0.003(4) -0.022(4)
F15A 0.097(6) 0.082(4) 0.053(4) 0.004(3) -0.003(4) -0.022(4)
C6 0.088(7) 0.062(6) 0.068(5) -0.003(4) -0.010(5) 0.006(5)
F16 0.131(7) 0.053(4) 0.125(8) -0.036(5) -0.007(6) 0.025(4)
F17 0.131(7) 0.053(4) 0.125(8) -0.036(5) -0.007(6) 0.025(4)
F18 0.131(7) 0.053(4) 0.125(8) -0.036(5) -0.007(6) 0.025(4)
C6A 0.088(7) 0.062(6) 0.068(5) -0.003(4) -0.010(5) 0.006(5)
F16A 0.131(7) 0.053(4) 0.125(8) -0.036(5) -0.007(6) 0.025(4)
F17A 0.131(7) 0.053(4) 0.125(8) -0.036(5) -0.007(6) 0.025(4)
F18A 0.131(7) 0.053(4) 0.125(8) -0.036(5) -0.007(6) 0.025(4)
C7 0.070(9) 0.079(8) 0.092(10) -0.044(7) -0.007(7) -0.012(6)
F19 0.046(3) 0.102(5) 0.068(5) -0.047(4) -0.002(3) 0.009(3)
F20 0.046(3) 0.102(5) 0.068(5) -0.047(4) -0.002(3) 0.009(3)
F21 0.046(3) 0.102(5) 0.068(5) -0.047(4) -0.002(3) 0.009(3)
C7A 0.070(9) 0.079(8) 0.092(10) -0.044(7) -0.007(7) -0.012(6)
F19A 0.046(3) 0.102(5) 0.068(5) -0.047(4) -0.002(3) 0.009(3)
F20A 0.046(3) 0.102(5) 0.068(5) -0.047(4) -0.002(3) 0.009(3)
F21A 0.046(3) 0.102(5) 0.068(5) -0.047(4) -0.002(3) 0.009(3)
F22 0.098(5) 0.059(4) 0.094(6) -0.037(4) -0.020(4) -0.024(4)
F23 0.098(5) 0.059(4) 0.094(6) -0.037(4) -0.020(4) -0.024(4)
F24 0.098(5) 0.059(4) 0.094(6) -0.037(4) -0.020(4) -0.024(4)
F22A 0.098(5) 0.059(4) 0.094(6) -0.037(4) -0.020(4) -0.024(4)
F23A 0.098(5) 0.059(4) 0.094(6) -0.037(4) -0.020(4) -0.024(4)
F24A 0.098(5) 0.059(4) 0.094(6) -0.037(4) -0.020(4) -0.024(4)

loop_
_atom_type_symbol
_atom_type_description
_atom_type_scat_dispersion_real
_atom_type_scat_dispersion_imag
_atom_type_scat_source
C C 0.0033 0.0016 'International Tables Vol C Tables 4.2.6.8 and 6.1.1.4'
N N 0.0061 0.0033 'International Tables Vol C Tables 4.2.6.8 and 6.1.1.4'
O O 0.0106 0.0060 'International Tables Vol C Tables 4.2.6.8 and 6.1.1.4'
F F 0.0171 0.0103 'International Tables Vol C Tables 4.2.6.8 and 6.1.1.4'
Eu Eu -0.1578 3.6682 'International Tables Vol C Tables 4.2.6.8 and 6.1.1.4'
H H 0.0000 0.0000 'International Tables Vol C Tables 4.2.6.8 and 6.1.1.4'

loop_
_geom_angle_atom_site_label_1
_geom_angle_atom_site_label_2
_geom_angle_atom_site_label_3
_geom_angle
O14 Eu1 O3 105.8(5)
O14 Eu1 O2 85.3(5)
O3 Eu1 O2 137.8(4)
O14 Eu1 O4 75.4(5)
O3 Eu1 O4 70.4(4)
O2 Eu1 O4 73.6(4)
O14 Eu1 O9 78.0(4)
O3 Eu1 O9 79.2(4)
O2 Eu1 O9 142.7(4)
O4 Eu1 O9 131.7(5)
O14 Eu1 O10 83.1(4)
O3 Eu1 O10 144.3(4)
O2 Eu1 O10 76.4(4)
O4 Eu1 O10 144.2(4)
O9 Eu1 O10 68.7(3)
O14 Eu1 O1 144.2(5)
O3 Eu1 O1 78.8(5)
O2 Eu1 O1 70.1(4)
O4 Eu1 O1 72.9(4)
O9 Eu1 O1 136.7(4)
O10 Eu1 O1 114.3(4)
O14 Eu1 O11 146.2(4)
O3 Eu1 O11 78.4(4)
O2 Eu1 O11 114.6(4)
O4 Eu1 O11 134.8(4)
O9 Eu1 O11 69.7(3)
O10 Eu1 O11 76.1(3)
O1 Eu1 O11 69.6(4)
O14 Eu1 Eu2 78.9(3)
O3 Eu1 Eu2 111.6(3)
O2 Eu1 Eu2 110.5(3)
O4 Eu1 Eu2 153.5(3)
O9 Eu1 Eu2 33.8(3)
O10 Eu1 Eu2 34.9(2)
O1 Eu1 Eu2 133.5(3)
O11 Eu1 Eu2 68.8(2)
O13 Eu2 O9 83.2(4)
O13 Eu2 O6 102.8(5)
O9 Eu2 O6 143.0(4)
O13 Eu2 O8 146.7(5)
O9 Eu2 O8 115.1(4)
O6 Eu2 O8 79.6(5)
O13 Eu2 O10 77.1(4)
O9 Eu2 O10 69.2(3)
O6 Eu2 O10 76.5(4)
O8 Eu2 O10 134.3(4)
O13 Eu2 O5 74.8(5)
O9 Eu2 O5 143.4(4)
O6 Eu2 O5 71.6(4)
O8 Eu2 O5 74.7(4)
O10 Eu2 O5 130.9(4)
O13 Eu2 O7 86.6(5)
O9 Eu2 O7 78.2(4)
O6 Eu2 O7 138.0(5)
O8 Eu2 O7 71.6(5)
O10 Eu2 O7 144.9(4)
O5 Eu2 O7 71.8(5)
O13 Eu2 O12 144.4(4)
O9 Eu2 O12 73.7(3)
O6 Eu2 O12 81.7(4)
O8 Eu2 O12 68.8(4)
O10 Eu2 O12 69.6(3)
O5 Eu2 O12 137.9(4)
O7 Eu2 O12 113.8(4)
O13 Eu2 Eu1 77.7(3)
O9 Eu2 Eu1 34.3(3)
O6 Eu2 Eu1 110.5(3)
O8 Eu2 Eu1 133.3(4)
O10 Eu2 Eu1 34.9(2)
O5 Eu2 Eu1 152.0(3)
O7 Eu2 Eu1 111.5(3)
O12 Eu2 Eu1 67.9(3)
C101 O1 Eu1 134.6(11)
C102 O2 Eu1 130.8(10)
C103 O3 Eu1 135.9(10)
C104 O4 Eu1 140.4(12)
C105 O5 Eu2 130.4(10)
C106 O6 Eu2 135.0(12)
C107 O7 Eu2 133.8(11)
C108 O8 Eu2 129.3(10)
C12 O9 Eu2 123.3(9)
C12 O9 Eu1 124.0(9)
Eu2 O9 Eu1 111.9(4)
C22 O10 Eu2 127.0(10)
C22 O10 Eu1 121.1(10)
Eu2 O10 Eu1 110.2(4)
C31 O13 Eu2 136.7(10)
C38 O14 Eu1 143.6(12)
C19 N1 C11 115.4(15)
C29 N2 C21 130.7(16)
F5A C2 F4 62.1(14)
F5A C2 F6 52.2(13)
F4 C2 F6 108.7(13)
F5A C2 F4A 109.5(13)
F4 C2 F4A 129.7(15)
F6 C2 F4A 61.9(13)
F5A C2 F6A 107.0(13)
F4 C2 F6A 46.6(12)
F6 C2 F6A 137.5(14)
F4A C2 F6A 104.4(12)
F5A C2 F5 135.5(16)
F4 C2 F5 103.4(12)
F6 C2 F5 104.4(12)
F4A C2 F5 45.2(13)
F6A C2 F5 62.3(13)
F5A C2 C102 109.9(13)
F4 C2 C102 114.4(14)
F6 C2 C102 111.0(13)
F4A C2 C102 114.6(13)
F6A C2 C102 111.1(13)
F5 C2 C102 114.1(14)
F12A C4 F12 51.2(16)
F12A C4 F10 60.9(16)
F12 C4 F10 111.4(13)
F12A C4 F11 128.2(16)
F12 C4 F11 108.3(12)
F10 C4 F11 105.4(12)
F12A C4 F10A 109.3(15)
F12 C4 F10A 147.5(16)
F10 C4 F10A 52.2(15)
F11 C4 F10A 60.2(15)
F12A C4 F11A 109.5(15)
F12 C4 F11A 68.3(16)
F10 C4 F11A 135.6(16)
F11 C4 F11A 43.2(13)
F10A C4 F11A 102.8(13)
F12A C4 C104 111.6(14)
F12 C4 C104 102.8(13)
F10 C4 C104 109.3(14)
F11 C4 C104 119.7(13)
F10A C4 C104 109.2(15)
F11A C4 C104 114.0(15)
F23A C8 F24 113.7(15)
F23A C8 F22 58.8(13)
F24 C8 F22 108.7(13)
F23A C8 F22A 110.6(14)
F24 C8 F22A 31.6(10)
F22 C8 F22A 136.0(14)
F23A C8 F24A 107.0(13)
F24 C8 F24A 68.2(13)
F22 C8 F24A 53.9(13)
F22A C8 F24A 99.3(12)
F23A C8 F23 40.6(12)
F24 C8 F23 102.3(13)
F22 C8 F23 99.4(12)
F22A C8 F23 81.5(14)
F24A C8 F23 141.5(14)
F23A C8 C108 119.8(14)
F24 C8 C108 123.8(14)
F22 C8 C108 112.5(13)
F22A C8 C108 109.1(15)
F24A C8 C108 109.0(14)
F23 C8 C108 106.8(13)
C16 C11 C12 126.2(15)
C16 C11 N1 120.4(17)
C12 C11 N1 113.3(14)
C13 C12 O9 120.4(14)
C13 C12 C11 118.3(13)
O9 C12 C11 121.3(13)
C12 C13 C14 119.6(17)
C12 C13 H13A 123.7
C14 C13 H13A 116.4
C15 C14 C13 123.8(17)
C15 C14 H14A 114.6
C13 C14 H14A 121.5
C14 C15 C16 114.4(17)
C14 C15 H15A 122.9
C16 C15 H15A 122.4
C11 C16 C17 120.1(19)
C11 C16 C15 116.8(19)
C17 C16 C15 122.9(19)
C18 C17 C16 120.9(19)
C18 C17 H17A 119.0
C16 C17 H17A 120.0
C19 C18 C17 117.6(19)
C19 C18 H18A 122.6
C17 C18 H18A 119.2
C18 C19 N1 125.2(17)
C18 C19 C20 122.2(15)
N1 C19 C20 112.5(16)
C19 C20 H20A 109.4
C19 C20 H20B 109.5
H20A C20 H20B 109.5
C19 C20 H20C 109.4
H20A C20 H20C 109.5
H20B C20 H20C 109.5
N2 C21 C22 121.4(16)
N2 C21 C26 119.5(16)
C22 C21 C26 119.1(16)
O10 C22 C23 129.7(14)
O10 C22 C21 116.3(14)
C23 C22 C21 113.9(17)
C24 C23 C22 122.6(18)
C24 C23 H23A 124.2
C22 C23 H23A 112.7
C25 C24 C23 120(2)
C25 C24 H24A 123.6
C23 C24 H24A 115.9
C26 C25 C24 123(2)
C26 C25 H25A 116.7
C24 C25 H25A 120.1
C25 C26 C27 125(2)
C25 C26 C21 120.1(19)
C27 C26 C21 114.9(19)
C26 C27 C28 123(2)
C26 C27 H27A 119.1
C28 C27 H27A 117.7
C27 C28 C29 119.8(17)
C27 C28 H28A 123.2
C29 C28 H28A 116.4
N2 C29 C30 123.8(17)
N2 C29 C28 112.0(18)
C30 C29 C28 124.0(17)
C29 C30 H30A 109.4
C29 C30 H30B 109.4
H30A C30 H30B 109.5
C29 C30 H30C 109.6
H30A C30 H30C 109.5
H30B C30 H30C 109.5
O13 C31 C36 121.7(12)
O13 C31 C32 123.0(15)
C36 C31 C32 113.6(13)
C33 C32 C31 125.6(18)
C33 C32 H32A 117.5
C31 C32 H32A 115.5
C34 C33 C32 117.5(15)
C34 C33 H33A 119.2
C32 C33 H33A 121.2
C37 C34 C33 115.5(19)
C37 C34 C35 124(2)
C33 C34 C35 120.4(15)
C36 C35 C34 117.3(19)
C36 C35 H35A 124.0
C34 C35 H35A 118.6
C31 C36 C35 123.3(15)
C31 C36 H36A 121.9
C35 C36 H36A 114.7
N3 C37 C34 170(3)
O14 C38 C39 122.8(18)
O14 C38 C43 117.0(18)
C39 C38 C43 119.3(17)
C40 C39 C38 120.8(15)
C40 C39 H39A 123.5
C38 C39 H39A 115.7
C41 C40 C39 122.8(17)
C41 C40 H40A 120.4
C39 C40 H40A 116.7
C40 C41 C42 113.9(16)
C40 C41 C44 118.6(19)
C42 C41 C44 127(2)
C43 C42 C41 127.4(19)
C43 C42 H42A 117.0
C41 C42 H42A 114.6
C42 C43 C38 113.9(18)
C42 C43 H43A 121.8
C38 C43 H43A 124.0
N4 C44 C41 171(3)
C102 C51 C101 125.3(16)
C102 C51 H51A 117.9
C101 C51 H51A 116.7
C103 C52 C104 119.7(14)
C103 C52 H52A 118.4
C104 C52 H52A 120.9
C105 C53 C106 117.0(13)
C105 C53 H53A 120.9
C106 C53 H53A 120.4
C108 C54 C107 119.1(15)
C108 C54 H54A 120.2
C107 C54 H54A 119.9
O1 C101 C51 122.7(14)
O1 C101 C1A 118.9(16)
C51 C101 C1A 117.9(16)
O1 C101 C1 116.8(16)
C51 C101 C1 120.1(15)
C1A C101 C1 2.2(12)
C51 C102 O2 129.2(15)
C51 C102 C2 118.5(15)
O2 C102 C2 112.3(13)
O3 C103 C52 123.2(14)
O3 C103 C3A 116.1(15)
C52 C103 C3A 112.5(16)
O3 C103 C3 114.5(13)
C52 C103 C3 120.6(15)
C3A C103 C3 17.5(13)
O4 C104 C52 122.8(14)
O4 C104 C4 119.6(14)
C52 C104 C4 117.2(12)
C53 C105 O5 131.9(15)
C53 C105 C5A 113.3(17)
O5 C105 C5A 114.1(16)
C53 C105 C5 119.9(14)
O5 C105 C5 107.7(14)
C5A C105 C5 6.6(13)
O6 C106 C6A 120.2(18)
O6 C106 C6 116.8(15)
C6A C106 C6 7.0(19)
O6 C106 C53 122.6(15)
C6A C106 C53 114.8(18)
C6 C106 C53 115.9(14)
O7 C107 C7 117.1(14)
O7 C107 C7A 110(2)
C7 C107 C7A 7(2)
O7 C107 C54 127.0(15)
C7 C107 C54 115.8(15)
C7A C107 C54 123(2)
O8 C108 C54 131.9(14)
O8 C108 C8 111.5(14)
C54 C108 C8 116.4(15)
F1 C1 F3 105.0(16)
F1 C1 F2 101.0(15)
F3 C1 F2 102.8(16)
F1 C1 C101 119.9(18)
F3 C1 C101 117.9(17)
F2 C1 C101 107.6(18)
F3A C1A F1A 108.7(16)
F3A C1A F2A 116.1(17)
F1A C1A F2A 101.7(15)
F3A C1A C101 109.4(16)
F1A C1A C101 111.1(17)
F2A C1A C101 109.5(16)
F8 C3 F9 110.0(16)
F8 C3 F7 103.2(15)
F9 C3 F7 104.8(15)
F8 C3 C103 121.5(17)
F9 C3 C103 108.0(15)
F7 C3 C103 108.1(16)
F9A C3A F8A 106.2(17)
F9A C3A F7A 105.6(17)
F8A C3A F7A 103.7(16)
F9A C3A C103 106.0(19)
F8A C3A C103 118(2)
F7A C3A C103 116(2)
F13 C5 F14 108.0(16)
F13 C5 F15 101.6(15)
F14 C5 F15 107.8(16)
F13 C5 C105 114.0(18)
F14 C5 C105 111.6(17)
F15 C5 C105 113.2(18)
F13A C5A F14A 112(2)
F13A C5A F15A 106(2)
F14A C5A F15A 95.7(18)
F13A C5A C105 119(2)
F14A C5A C105 108(2)
F15A C5A C105 114(2)
F16 C6 F17 106.6(15)
F16 C6 F18 107.1(16)
F17 C6 F18 108.7(16)
F16 C6 C106 117.6(17)
F17 C6 C106 113.7(17)
F18 C6 C106 102.6(15)
F18A C6A F16A 118(3)
F18A C6A F17A 107(3)
F16A C6A F17A 102(3)
F18A C6A C106 113(3)
F16A C6A C106 109(2)
F17A C6A C106 107(2)
F19 C7 F21 112.2(14)
F19 C7 F20 102.9(12)
F21 C7 F20 100.7(12)
F19 C7 C107 114.6(14)
F21 C7 C107 118.2(15)
F20 C7 C107 105.6(14)
F20A C7A F19A 106(3)
F20A C7A F21A 113(3)
F19A C7A F21A 97(3)
F20A C7A C107 121(4)
F19A C7A C107 102(3)
F21A C7A C107 114(3)

loop_
_geom_bond_atom_site_label_1
_geom_bond_atom_site_label_2
_geom_bond_distance
Eu1 O14 2.263(12)
Eu1 O3 2.358(12)
Eu1 O2 2.392(10)
Eu1 O4 2.392(13)
Eu1 O9 2.413(11)
Eu1 O10 2.425(10)
Eu1 O1 2.437(13)
Eu1 O11 2.485(11)
Eu1 Eu2 3.9746(9)
Eu2 O13 2.293(11)
Eu2 O9 2.383(12)
Eu2 O6 2.386(13)
Eu2 O8 2.402(11)
Eu2 O10 2.422(11)
Eu2 O5 2.423(14)
Eu2 O7 2.444(14)
Eu2 O12 2.525(9)
O1 C101 1.20(2)
O2 C102 1.32(2)
O3 C103 1.317(18)
O4 C104 1.17(2)
O5 C105 1.33(2)
O6 C106 1.209(19)
O7 C107 1.16(2)
O8 C108 1.30(2)
O9 C12 1.387(17)
O10 C22 1.29(2)
O13 C31 1.318(19)
O14 C38 1.35(2)
N1 C19 1.421(17)
N1 C11 1.436(19)
N2 C29 1.26(2)
N2 C21 1.28(2)
N3 C37 1.27(3)
N4 C44 1.08(2)
C2 F5A 1.315(14)
C2 F4 1.320(15)
C2 F6 1.339(15)
C2 F4A 1.343(15)
C2 F6A 1.355(15)
C2 F5 1.381(15)
C2 C102 1.529(14)
C4 F12A 1.304(16)
C4 F12 1.331(15)
C4 F10 1.331(15)
C4 F11 1.342(14)
C4 F10A 1.348(16)
C4 F11A 1.356(16)
C4 C104 1.534(14)
C8 F23A 1.255(15)
C8 F24 1.281(15)
C8 F22 1.361(15)
C8 F22A 1.370(16)
C8 F24A 1.406(15)
C8 F23 1.426(15)
C8 C108 1.531(14)
C11 C16 1.30(3)
C11 C12 1.41(2)
C12 C13 1.37(2)
C13 C14 1.39(3)
C13 H13A 0.9600
C14 C15 1.39(3)
C14 H14A 0.9599
C15 C16 1.57(3)
C15 H15A 0.9601
C16 C17 1.44(3)
C17 C18 1.37(3)
C17 H17A 0.9600
C18 C19 1.30(3)
C18 H18A 0.9599
C19 C20 1.50(3)
C20 H20A 0.9600
C20 H20B 0.9600
C20 H20C 0.9600
C21 C22 1.45(2)
C21 C26 1.49(2)
C22 C23 1.43(2)
C23 C24 1.38(3)
C23 H23A 0.9601
C24 C25 1.35(3)
C24 H24A 0.9600
C25 C26 1.28(3)
C25 H25A 0.9601
C26 C27 1.32(3)
C27 C28 1.37(3)
C27 H27A 0.9600
C28 C29 1.52(3)
C28 H28A 0.9601
C29 C30 1.49(3)
C30 H30A 0.9600
C30 H30B 0.9600
C30 H30C 0.9600
C31 C36 1.38(2)
C31 C32 1.40(3)
C32 C33 1.37(3)
C32 H32A 0.9599
C33 C34 1.34(3)
C33 H33A 0.9599
C34 C37 1.31(2)
C34 C35 1.46(3)
C35 C36 1.39(3)
C35 H35A 0.9599
C36 H36A 0.9601
C38 C39 1.38(3)
C38 C43 1.43(3)
C39 C40 1.34(2)
C39 H39A 0.9599
C40 C41 1.32(3)
C40 H40A 0.9602
C41 C42 1.44(3)
C41 C44 1.50(2)
C42 C43 1.30(3)
C42 H42A 0.9600
C43 H43A 0.9600
C51 C102 1.21(2)
C51 C101 1.48(2)
C51 H51A 0.9600
C52 C103 1.359(19)
C52 C104 1.483(18)
C52 H52A 0.9600
C53 C105 1.29(2)
C53 C106 1.53(2)
C53 H53A 0.9599
C54 C108 1.30(2)
C54 C107 1.53(2)
C54 H54A 0.9600
C101 C1A 1.502(16)
C101 C1 1.521(17)
C103 C3A 1.513(17)
C103 C3 1.520(17)
C105 C5A 1.479(17)
C105 C5 1.527(17)
C106 C6A 1.493(19)
C106 C6 1.499(17)
C107 C7 1.509(17)
C107 C7A 1.52(2)
C1 F1 1.338(18)
C1 F3 1.339(18)
C1 F2 1.410(18)
C1A F3A 1.28(2)
C1A F1A 1.35(2)
C1A F2A 1.36(2)
C3 F8 1.314(16)
C3 F9 1.324(17)
C3 F7 1.387(17)
C3A F9A 1.335(18)
C3A F8A 1.354(18)
C3A F7A 1.356(18)
C5 F13 1.334(17)
C5 F14 1.338(17)
C5 F15 1.372(17)
C5A F13A 1.24(3)
C5A F14A 1.42(3)
C5A F15A 1.44(3)
C6 F16 1.326(17)
C6 F17 1.332(17)
C6 F18 1.353(17)
C6A F18A 1.19(4)
C6A F16A 1.33(4)
C6A F17A 1.48(4)
C7 F19 1.271(16)
C7 F21 1.319(16)
C7 F20 1.472(16)
C7A F20A 1.18(4)
C7A F19A 1.42(6)
C7A F21A 1.44(5)
